data_7226685
loop_
_publ_author_name
'Walton, Ian M.'
'Cox, Jordan M.'
'Mitchell, Travis B.'
'Bizier, Nicholas P.'
'Benedict, Jason B.'

_publ_section_title
;
 Structural response to desolvation in a pyridyl-phenanthrene
 diarylethene-based metal--organic framework
;
_journal_issue 41
_journal_name_full CrystEngComm
_journal_page_first 7972
_journal_paper_doi 10.1039/C6CE01783E
_journal_volume 18
_journal_year 2016
_chemical_formula_moiety '0.5(C224 H96 N8 O48 S8 Zn12)'
_chemical_formula_sum 'C112 H48 N4 O24 S4 Zn6'
_chemical_formula_weight 2354.00
_chemical_name_systematic
;
 ?
;
_space_group_crystal_system monoclinic
_space_group_IT_number 15
_space_group_name_Hall '-C 2yc'
_space_group_name_H-M_alt 'C 1 2/c 1'
_symmetry_space_group_name_Hall '-C 2yc'
_symmetry_space_group_name_H-M 'C 1 2/c 1'
_atom_sites_solution_hydrogens geom
_atom_sites_solution_primary direct
_audit_creation_date 2016-04-30
_audit_creation_method
;
Olex2 1.2
(compiled 2016.02.19 svn.r3266 for OlexSys, GUI svn.r5155)
;
_audit_update_record
;
2016-04-30 deposited with the CCDC.
2016-09-27 downloaded from the CCDC.
;
_cell_angle_alpha 90
_cell_angle_beta 91.374(4)
_cell_angle_gamma 90
_cell_formula_units_Z 2
_cell_length_a 39.751(4)
_cell_length_b 9.7399(11)
_cell_length_c 18.388(2)
_cell_measurement_reflns_used 2654
_cell_measurement_temperature 90
_cell_measurement_theta_max 26.454
_cell_measurement_theta_min 2.050
_cell_volume 7117.2(13)
_computing_molecular_graphics 'Olex2 (Dolomanov et al., 2009)'
_computing_publication_material 'Olex2 (Dolomanov et al., 2009)'
_computing_structure_refinement 'XL (Sheldrick, 2008)'
_computing_structure_solution 'SIR2004 (Burla et al., 2007)'
_diffrn_ambient_temperature 90.0
_diffrn_detector 'Bruker APEX2 area detector'
_diffrn_detector_area_resol_mean 7.9
_diffrn_detector_type 'CCD area detector'
_diffrn_measured_fraction_theta_full 1.000
_diffrn_measured_fraction_theta_max 0.993
_diffrn_measurement_device 'three-circle diffractometer'
_diffrn_measurement_device_type 'Bruker SMART APEX2 area detector'
_diffrn_measurement_method '\w and \f scans'
_diffrn_radiation_monochromator 'mirror optics'
_diffrn_radiation_probe x-ray
_diffrn_radiation_type MoK\a
_diffrn_radiation_wavelength 0.71073
_diffrn_reflns_av_R_equivalents 0.0810
_diffrn_reflns_av_unetI/netI 0.0820
_diffrn_reflns_Laue_measured_fraction_full 1.000
_diffrn_reflns_Laue_measured_fraction_max 0.993
_diffrn_reflns_limit_h_max 49
_diffrn_reflns_limit_h_min -48
_diffrn_reflns_limit_k_max 12
_diffrn_reflns_limit_k_min -12
_diffrn_reflns_limit_l_max 17
_diffrn_reflns_limit_l_min -22
_diffrn_reflns_number 28262
_diffrn_reflns_point_group_measured_fraction_full 1.000
_diffrn_reflns_point_group_measured_fraction_max 0.993
_diffrn_reflns_theta_full 26.000
_diffrn_reflns_theta_max 26.454
_diffrn_reflns_theta_min 2.050
_diffrn_source 'microfocus rotating anode'
_diffrn_source_type 'Incoatec I\ms'
_exptl_absorpt_coefficient_mu 1.109
_exptl_absorpt_correction_T_max 0.7454
_exptl_absorpt_correction_T_min 0.5568
_exptl_absorpt_correction_type multi-scan
_exptl_absorpt_process_details
;
SADABS-2014/2 (Bruker,2014/2) was used for absorption correction.
wR2(int) was 0.1263 before and 0.0546 after correction.
The Ratio of minimum to maximum transmission is 0.7470.
The \l/2 correction factor is 0.00150.
;
_exptl_crystal_colour colourless
_exptl_crystal_colour_primary colourless
_exptl_crystal_density_diffrn 1.098
_exptl_crystal_description plate
_exptl_crystal_F_000 2368
_exptl_crystal_size_max 0.11
_exptl_crystal_size_mid 0.09
_exptl_crystal_size_min 0.01
_refine_diff_density_max 1.987
_refine_diff_density_min -0.745
_refine_diff_density_rms 0.144
_refine_ls_extinction_method none
_refine_ls_goodness_of_fit_ref 1.087
_refine_ls_hydrogen_treatment constr
_refine_ls_matrix_type full
_refine_ls_number_parameters 334
_refine_ls_number_reflns 7293
_refine_ls_number_restraints 13
_refine_ls_restrained_S_all 1.087
_refine_ls_R_factor_all 0.1081
_refine_ls_R_factor_gt 0.0790
_refine_ls_shift/su_max 0.000
_refine_ls_shift/su_mean 0.000
_refine_ls_structure_factor_coef Fsqd
_refine_ls_weighting_details 'w=1/[\s^2^(Fo^2^)+(0.1315P)^2^+20.3652P] where P=(Fo^2^+2Fc^2^)/3'
_refine_ls_weighting_scheme calc
_refine_ls_wR_factor_gt 0.2163
_refine_ls_wR_factor_ref 0.2305
_reflns_Friedel_coverage 0.000
_reflns_number_gt 5051
_reflns_number_total 7293
_reflns_threshold_expression 'I > 2\s(I)'
_cod_data_source_file c6ce01783e2.cif
_cod_data_source_block UBMOF-3a
_cod_depositor_comments 'Adding full bibliography for 7226684--7226685.cif.'
_cod_original_cell_volume 7117.1(14)
_cod_database_code 7226685
_shelxl_version_number 2013-4
_shelx_space_group_comment
;
The symmetry employed for this shelxl refinement is uniquely defined
by the following loop, which should always be used as a source of
symmetry information in preference to the above space-group names.
They are only intended as comments.
;
_olex2_refinement_description
;
1. Fixed Uiso
 At 1.2 times of:
  All C(H) groups
2. Restrained distances
 S1-C26 \\sim S1-C28 \\sim S1A-C26A \\sim S1A-C28A
 with sigma of 0.02
 C26-C25 \\sim C28-C27 \\sim C26A-C25A \\sim C28A-C27A
 with sigma of 0.02
 C27-C25 \\sim C27A-C25A
 with sigma of 0.02
3. Others
 Fixed Sof: S1(0.5) S1A(0.5) C24(0.5) C24A(0.5) C25(0.5) C25A(0.5) C26(0.5)
 C26A(0.5) C27(0.5) C27A(0.5) C28(0.5) C28A(0.5)
4.a Aromatic/amide H refined with riding coordinates:
 C3(H3), C4(H4), C5(H5), C6(H6), C9(H9), C10(H10), C13(H13), C14(H14),
 C16(H16), C17(H17), C23(H23), C19(H19)
;
_olex2_submission_special_instructions 'No special instructions were received'

loop_
_space_group_symop_operation_xyz
'x, y, z'
'-x, y, -z+1/2'
'x+1/2, y+1/2, z'
'-x+1/2, y+1/2, -z+1/2'
'-x, -y, -z'
'x, -y, z-1/2'
'-x+1/2, -y+1/2, -z'
'x+1/2, -y+1/2, z-1/2'

loop_
_atom_site_label
_atom_site_type_symbol
_atom_site_fract_x
_atom_site_fract_y
_atom_site_fract_z
_atom_site_U_iso_or_equiv
_atom_site_adp_type
_atom_site_occupancy
_atom_site_site_symmetry_order
_atom_site_calc_flag
_atom_site_refinement_flags_posn
_atom_site_refinement_flags_adp
_atom_site_refinement_flags_occupancy
_atom_site_disorder_assembly
_atom_site_disorder_group
Zn1 Zn 0.32852(2) 0.28966(6) 0.49912(3) 0.0209(2) Uani 1 1 d . . . . .
Zn2 Zn 0.2500 0.2500 0.5000 0.0145(2) Uani 1 2 d S T P . .
S1 S 0.4705(4) 0.6801(18) 0.2031(10) 0.258(7) Uiso 0.5 1 d D . . A 1
S1A S 0.4731(5) 0.6948(18) 0.8043(11) 0.269(8) Uiso 0.5 1 d D . . . .
O1 O 0.33007(11) 0.1899(4) 0.5913(2) 0.0290(9) Uani 1 1 d . . . . .
O2 O 0.27851(10) 0.1182(4) 0.56281(19) 0.0259(9) Uani 1 1 d . . . . .
O3 O 0.28820(9) 0.4075(3) 0.51153(18) 0.0220(8) Uani 1 1 d . . . . .
O4 O 0.30744(14) 0.5096(4) 0.4130(2) 0.0478(13) Uani 1 1 d . . . . .
O5 O 0.32658(10) 0.1770(4) 0.41321(19) 0.0274(9) Uani 1 1 d . . . . .
O6 O 0.26996(11) 0.1854(4) 0.40333(19) 0.0281(9) Uani 1 1 d . . . . .
N1 N 0.37163(15) 0.3936(6) 0.5002(3) 0.0442(15) Uani 1 1 d . . . . .
C1 C 0.30318(15) 0.1279(6) 0.6052(3) 0.0257(13) Uani 1 1 d . . . . .
C2 C 0.30205(14) 0.0542(6) 0.6764(3) 0.0264(13) Uani 1 1 d . . . . .
C3 C 0.27194(17) 0.0027(6) 0.6989(3) 0.0325(14) Uani 1 1 d . . . . .
H3 H 0.2521 0.0127 0.6694 0.039 Uiso 1 1 calc R . . . .
C4 C 0.27084(16) -0.0649(7) 0.7661(3) 0.0319(14) Uani 1 1 d . . . . .
H4 H 0.2501 -0.1010 0.7820 0.038 Uiso 1 1 calc R . . . .
C5 C 0.33101(17) 0.0376(8) 0.7191(3) 0.0439(18) Uani 1 1 d . . . . .
H5 H 0.3517 0.0726 0.7022 0.053 Uiso 1 1 calc R . . . .
C6 C 0.33056(17) -0.0285(8) 0.7857(4) 0.0451(18) Uani 1 1 d . . . . .
H6 H 0.3506 -0.0388 0.8145 0.054 Uiso 1 1 calc R . . . .
C7 C 0.28949(17) 0.5116(6) 0.4667(3) 0.0329(15) Uani 1 1 d . . . . .
C8 C 0.26834(16) 0.6331(5) 0.4854(3) 0.0268(13) Uani 1 1 d . . . . .
C9 C 0.25149(18) 0.6418(6) 0.5479(3) 0.0344(16) Uani 1 1 d . . . . .
H9 H 0.2526 0.5675 0.5814 0.041 Uiso 1 1 calc R . . . .
C10 C 0.26735(18) 0.7438(6) 0.4356(3) 0.0320(15) Uani 1 1 d . . . . .
H10 H 0.2794 0.7395 0.3917 0.038 Uiso 1 1 calc R . . . .
C11 C 0.29815(15) 0.1514(5) 0.3819(3) 0.0239(12) Uani 1 1 d . . . . .
C12 C 0.29967(15) 0.0801(6) 0.3098(3) 0.0273(13) Uani 1 1 d . . . . .
C13 C 0.3855(3) 0.4382(12) 0.4396(4) 0.100(4) Uani 1 1 d . . . . .
H13 H 0.3775 0.4014 0.3945 0.120 Uiso 1 1 calc R . . . .
C14 C 0.4103(3) 0.5325(15) 0.4383(6) 0.127(6) Uani 1 1 d . . . . .
H14 H 0.4194 0.5579 0.3930 0.153 Uiso 1 1 calc R . . . .
C15 C 0.4224(3) 0.5915(13) 0.4991(5) 0.090(4) Uani 1 1 d . . . . .
C16 C 0.4120(3) 0.5311(16) 0.5623(5) 0.136(7) Uani 1 1 d . . . . .
H16 H 0.4234 0.5505 0.6072 0.164 Uiso 1 1 calc R . . . .
C17 C 0.3854(3) 0.4430(13) 0.5603(5) 0.108(5) Uani 1 1 d . . . . .
H17 H 0.3761 0.4157 0.6052 0.130 Uiso 1 1 calc R . . . .
C18 C 0.4467(3) 0.7025(13) 0.5013(5) 0.088(4) Uani 1 1 d . . . . .
C23 C 0.4576(3) 0.7692(11) 0.5672(6) 0.085(3) Uani 1 1 d . . . . .
H23 H 0.4498 0.7360 0.6123 0.102 Uiso 1 1 calc R . . . .
C22 C 0.4795(3) 0.8821(13) 0.5672(7) 0.100(4) Uani 1 1 d . . . . .
C21 C 0.4901(3) 0.9404(12) 0.4998(6) 0.090(4) Uani 1 1 d . . . . .
C20 C 0.4800(3) 0.8729(12) 0.4369(7) 0.093(4) Uani 1 1 d . . . . .
C19 C 0.4581(3) 0.7632(13) 0.4364(7) 0.098(4) Uani 1 1 d . . . . .
H19 H 0.4504 0.7272 0.3910 0.118 Uiso 1 1 calc R . . . .
C24 C 0.4898(5) 0.943(2) 0.3721(11) 0.070(5) Uiso 0.5 1 d . . . . .
C24A C 0.4908(5) 0.947(2) 0.6285(11) 0.073(5) Uiso 0.5 1 d . . . . .
C25 C 0.4776(6) 0.875(3) 0.2958(15) 0.108(8) Uiso 0.5 1 d D . . A 1
C25A C 0.4779(7) 0.890(3) 0.7014(16) 0.114(9) Uiso 0.5 1 d D . . . .
C26 C 0.4929(7) 0.749(3) 0.2814(13) 0.117(9) Uiso 0.5 1 d D . . A 1
C26A C 0.4926(10) 0.768(4) 0.7239(18) 0.194(19) Uiso 0.5 1 d D . . . .
C27 C 0.4507(9) 0.919(4) 0.242(2) 0.194(17) Uiso 0.5 1 d D . . A 1
C27A C 0.4507(12) 0.929(5) 0.752(3) 0.26(3) Uiso 0.5 1 d D . . . .
C28 C 0.4412(4) 0.8218(18) 0.1880(10) 0.063(5) Uiso 0.5 1 d D . . A 1
C28A C 0.4434(5) 0.840(2) 0.8110(11) 0.076(5) Uiso 0.5 1 d D . . . .

loop_
_atom_site_aniso_label
_atom_site_aniso_U_11
_atom_site_aniso_U_22
_atom_site_aniso_U_33
_atom_site_aniso_U_23
_atom_site_aniso_U_13
_atom_site_aniso_U_12
Zn1 0.0374(4) 0.0159(3) 0.0094(3) -0.0002(2) 0.0019(3) -0.0072(3)
Zn2 0.0339(5) 0.0066(4) 0.0030(4) 0.0005(3) 0.0018(3) -0.0008(3)
O1 0.039(3) 0.035(2) 0.0136(19) 0.0040(16) -0.0011(17) -0.0016(19)
O2 0.047(3) 0.022(2) 0.0092(17) 0.0049(14) -0.0003(18) -0.0033(17)
O3 0.042(2) 0.0093(17) 0.0141(18) -0.0005(13) 0.0013(16) -0.0041(16)
O4 0.090(4) 0.025(2) 0.030(2) 0.0042(18) 0.025(3) 0.008(2)
O5 0.039(2) 0.032(2) 0.0113(18) -0.0072(16) 0.0045(17) -0.0010(19)
O6 0.046(3) 0.029(2) 0.0093(18) -0.0013(15) 0.0051(17) -0.0020(19)
N1 0.054(4) 0.046(3) 0.033(3) 0.004(3) 0.000(3) -0.024(3)
C1 0.039(4) 0.025(3) 0.013(3) 0.003(2) 0.002(3) -0.003(3)
C2 0.031(3) 0.031(3) 0.016(3) 0.010(2) -0.005(2) -0.004(3)
C3 0.047(4) 0.036(3) 0.015(3) 0.004(2) 0.003(3) -0.002(3)
C4 0.038(4) 0.043(4) 0.014(3) 0.009(2) 0.006(2) -0.005(3)
C5 0.034(4) 0.074(5) 0.024(3) 0.025(3) 0.001(3) -0.011(3)
C6 0.033(4) 0.071(5) 0.031(4) 0.026(3) -0.004(3) -0.005(3)
C7 0.055(4) 0.019(3) 0.025(3) 0.005(2) 0.007(3) -0.007(3)
C8 0.048(4) 0.007(2) 0.025(3) 0.002(2) 0.011(3) -0.006(2)
C9 0.081(5) 0.010(3) 0.012(3) -0.0023(19) -0.006(3) -0.007(3)
C10 0.064(4) 0.017(3) 0.015(3) -0.003(2) 0.011(3) -0.008(3)
C11 0.035(4) 0.019(3) 0.018(3) -0.003(2) 0.002(2) -0.007(2)
C12 0.038(3) 0.029(3) 0.016(3) -0.007(2) 0.004(2) 0.000(3)
C13 0.132(9) 0.138(10) 0.030(4) -0.007(5) 0.013(5) -0.107(8)
C14 0.164(12) 0.168(13) 0.053(6) -0.030(7) 0.048(7) -0.123(11)
C15 0.101(8) 0.109(9) 0.061(6) -0.020(6) 0.023(6) -0.066(7)
C16 0.158(11) 0.211(16) 0.040(5) -0.010(7) 0.007(6) -0.141(12)
C17 0.140(10) 0.152(11) 0.033(5) 0.000(6) -0.009(5) -0.114(9)
C18 0.095(8) 0.116(9) 0.052(6) -0.002(5) 0.011(5) -0.064(7)
C23 0.090(8) 0.083(7) 0.082(7) 0.006(6) -0.010(6) -0.045(6)
C22 0.089(8) 0.093(9) 0.119(10) -0.003(7) -0.011(7) -0.047(7)
C21 0.102(8) 0.092(8) 0.077(7) 0.004(6) -0.009(6) -0.059(7)
C20 0.082(7) 0.093(8) 0.104(9) 0.012(7) -0.002(6) -0.047(6)
C19 0.108(9) 0.101(9) 0.084(8) -0.006(7) -0.005(7) -0.053(7)

loop_
_atom_type_symbol
_atom_type_description
_atom_type_scat_dispersion_real
_atom_type_scat_dispersion_imag
_atom_type_scat_source
C C 0.0033 0.0016 'International Tables Vol C Tables 4.2.6.8 and 6.1.1.4'
H H 0.0000 0.0000 'International Tables Vol C Tables 4.2.6.8 and 6.1.1.4'
N N 0.0061 0.0033 'International Tables Vol C Tables 4.2.6.8 and 6.1.1.4'
O O 0.0106 0.0060 'International Tables Vol C Tables 4.2.6.8 and 6.1.1.4'
S S 0.1246 0.1234 'International Tables Vol C Tables 4.2.6.8 and 6.1.1.4'
Zn Zn 0.2839 1.4301 'International Tables Vol C Tables 4.2.6.8 and 6.1.1.4'

loop_
_geom_angle_atom_site_label_1
_geom_angle_atom_site_label_2
_geom_angle_atom_site_label_3
_geom_angle
_geom_angle_site_symmetry_1
_geom_angle_site_symmetry_3
O1 Zn1 Zn2 86.85(13) . .
O1 Zn1 O3 101.31(16) . .
O1 Zn1 N1 103.6(2) . .
O3 Zn1 Zn2 42.92(10) . .
O3 Zn1 N1 113.7(2) . .
O5 Zn1 Zn2 85.06(12) . .
O5 Zn1 O1 115.38(17) . .
O5 Zn1 O3 114.01(16) . .
O5 Zn1 N1 108.4(2) . .
N1 Zn1 Zn2 156.45(19) . .
Zn1 Zn2 Zn1 180.0 . 7_556
O2 Zn2 Zn1 62.92(11) 7_556 7_556
O2 Zn2 Zn1 117.08(11) 7_556 .
O2 Zn2 Zn1 117.08(11) . 7_556
O2 Zn2 Zn1 62.92(11) . .
O2 Zn2 O2 180.0(2) . 7_556
O2 Zn2 O3 89.33(14) . 7_556
O2 Zn2 O3 89.33(14) 7_556 .
O2 Zn2 O3 90.67(14) . .
O2 Zn2 O3 90.67(14) 7_556 7_556
O2 Zn2 O6 94.34(15) 7_556 7_556
O2 Zn2 O6 85.66(15) . 7_556
O2 Zn2 O6 94.34(15) . .
O2 Zn2 O6 85.66(15) 7_556 .
O3 Zn2 Zn1 141.28(10) 7_556 .
O3 Zn2 Zn1 38.72(10) 7_556 7_556
O3 Zn2 Zn1 141.28(10) . 7_556
O3 Zn2 Zn1 38.72(10) . .
O3 Zn2 O3 180.00(14) . 7_556
O6 Zn2 Zn1 68.32(12) . .
O6 Zn2 Zn1 111.67(12) 7_556 .
O6 Zn2 Zn1 68.33(12) 7_556 7_556
O6 Zn2 Zn1 111.68(12) . 7_556
O6 Zn2 O3 90.97(15) 7_556 7_556
O6 Zn2 O3 89.03(15) 7_556 .
O6 Zn2 O3 89.03(15) . 7_556
O6 Zn2 O3 90.97(15) . .
O6 Zn2 O6 180.0 . 7_556
C26 S1 C26 44.1(18) 2_655 .
C26 S1 C28 106.2(15) 2_655 .
C26 S1 C28 98.1(14) . .
C26A S1A C26A 37(3) 2_656 .
C26A S1A C28A 92.3(16) . .
C26A S1A C28A 103.2(17) 2_656 .
C1 O1 Zn1 113.9(4) . .
C1 O2 Zn2 136.3(4) . .
Zn1 O3 Zn2 98.36(14) . .
C7 O3 Zn1 109.3(4) . .
C7 O3 Zn2 121.7(4) . .
C11 O5 Zn1 119.8(4) . .
C11 O6 Zn2 136.3(4) . .
C13 N1 Zn1 122.2(5) . .
C17 N1 Zn1 122.4(5) . .
C17 N1 C13 114.5(7) . .
O1 C1 C2 116.8(5) . .
O2 C1 O1 124.8(5) . .
O2 C1 C2 118.3(5) . .
C3 C2 C1 119.0(5) . .
C3 C2 C5 120.4(5) . .
C5 C2 C1 120.6(5) . .
C2 C3 H3 120.5 . .
C2 C3 C4 118.9(6) . .
C4 C3 H3 120.5 . .
C3 C4 H4 119.5 . .
C12 C4 C3 121.1(6) 6_556 .
C12 C4 H4 119.5 6_556 .
C2 C5 H5 119.1 . .
C6 C5 C2 121.8(6) . .
C6 C5 H5 119.1 . .
C5 C6 H6 120.9 . .
C5 C6 C12 118.3(6) . 6_556
C12 C6 H6 120.9 6_556 .
O3 C7 C8 115.9(5) . .
O4 C7 O3 121.6(6) . .
O4 C7 C8 122.4(5) . .
C9 C8 C7 122.7(5) . .
C9 C8 C10 119.8(5) . .
C10 C8 C7 117.5(5) . .
C8 C9 H9 119.3 . .
C8 C9 C10 121.4(5) . 7_566
C10 C9 H9 119.3 7_566 .
C8 C10 H10 120.6 . .
C9 C10 C8 118.7(5) 7_566 .
C9 C10 H10 120.6 7_566 .
O5 C11 C12 115.7(5) . .
O6 C11 O5 126.8(5) . .
O6 C11 C12 117.4(5) . .
C4 C12 C6 119.5(5) 6 6
C4 C12 C11 120.7(5) 6 .
C6 C12 C11 119.8(5) 6 .
N1 C13 H13 118.1 . .
N1 C13 C14 123.7(8) . .
C14 C13 H13 118.1 . .
C13 C14 H14 119.1 . .
C15 C14 C13 121.8(9) . .
C15 C14 H14 119.1 . .
C14 C15 C16 114.5(9) . .
C14 C15 C18 124.7(9) . .
C16 C15 C18 120.5(9) . .
C15 C16 H16 120.2 . .
C17 C16 C15 119.6(9) . .
C17 C16 H16 120.2 . .
N1 C17 C16 124.1(8) . .
N1 C17 H17 117.9 . .
C16 C17 H17 117.9 . .
C23 C18 C15 123.3(9) . .
C19 C18 C15 121.0(9) . .
C19 C18 C23 115.3(9) . .
C18 C23 H23 119.0 . .
C22 C23 C18 122.0(11) . .
C22 C23 H23 119.0 . .
C23 C22 C21 120.4(11) . .
C24A C22 C23 123.8(14) . .
C24A C22 C21 115.7(12) . .
C21 C21 C22 119.9(13) 5_676 .
C20 C21 C22 116.7(9) . .
C20 C21 C21 123.4(13) . 5_676
C21 C20 C24 112.8(11) . .
C19 C20 C21 123.1(11) . .
C19 C20 C24 123.2(13) . .
C18 C19 H19 118.9 . .
C20 C19 C18 122.2(11) . .
C20 C19 H19 118.9 . .
C20 C24 C25 116.1(17) . .
C24A C24 C20 124.3(18) 5_676 .
C24A C24 C25 119.5(19) 5_676 .
C22 C24A C25A 116.4(19) . .
C24 C24A C22 123.5(19) 5_676 .
C24 C24A C25A 120(2) 5_676 .
C26 C25 C24 114(2) . .
C26 C25 C27 116(3) . .
C27 C25 C24 130(2) . .
C26A C25A C24A 115(2) . .
C26A C25A C27A 110(3) . .
C27A C25A C24A 135(2) . .
S1 C26 S1 114.1(18) 2_655 .
C25 C26 S1 136(2) . 2_655
C25 C26 S1 106(2) . .
C26 C26 S1 60.3(18) 2_655 .
C26 C26 S1 76(2) 2_655 2_655
C26 C26 C25 111.7(18) 2_655 .
S1A C26A S1A 117(2) 2_656 .
C25A C26A S1A 129(3) . 2_656
C25A C26A S1A 113(3) . .
C26A C26A S1A 81(3) 2_656 2_656
C26A C26A S1A 62(3) 2_656 .
C26A C26A C25A 118(2) 2_656 .
C27A C27 C25 102(3) 6_575 .
C28 C27 C25 116(3) . .
C28 C27 C27A 138(4) . 6_575
C27 C27A C25A 100(3) 6_576 .
C28A C27A C25A 119(3) . .
C28A C27A C27 134(5) . 6_576
C27 C28 S1 104(2) . .
C27A C28A S1A 106(2) . .

loop_
_geom_bond_atom_site_label_1
_geom_bond_atom_site_label_2
_geom_bond_distance
_geom_bond_site_symmetry_2
Zn1 Zn2 3.1455(7) .
Zn1 O1 1.954(4) .
Zn1 O3 1.989(4) .
Zn1 O5 1.924(4) .
Zn1 N1 1.990(5) .
Zn2 Zn1 3.1456(7) 7_556
Zn2 O2 2.051(4) 7_556
Zn2 O2 2.050(4) .
Zn2 O3 2.165(4) 7_556
Zn2 O3 2.165(4) .
Zn2 O6 2.062(4) .
Zn2 O6 2.062(4) 7_556
S1 C26 1.62(3) 2_655
S1 C26 1.81(2) .
S1 C28 1.823(18) .
S1A C26A 1.63(4) 2_656
S1A C26A 1.83(2) .
S1A C28A 1.850(18) .
O1 C1 1.259(7) .
O2 C1 1.242(7) .
O3 C7 1.308(7) .
O4 C7 1.232(7) .
O5 C11 1.280(7) .
O6 C11 1.241(7) .
N1 C13 1.329(9) .
N1 C17 1.312(10) .
C1 C2 1.494(7) .
C2 C3 1.370(8) .
C2 C5 1.387(8) .
C3 H3 0.9500 .
C3 C4 1.402(8) .
C4 H4 0.9500 .
C4 C12 1.391(8) 6_556
C5 H5 0.9500 .
C5 C6 1.385(8) .
C6 H6 0.9500 .
C6 C12 1.408(9) 6_556
C7 C8 1.496(8) .
C8 C9 1.347(8) .
C8 C10 1.415(8) .
C9 H9 0.9500 .
C9 C10 1.381(9) 7_566
C10 C9 1.380(9) 7_566
C10 H10 0.9500 .
C11 C12 1.500(7) .
C12 C4 1.391(8) 6
C12 C6 1.408(9) 6
C13 H13 0.9500 .
C13 C14 1.347(12) .
C14 H14 0.9500 .
C14 C15 1.336(13) .
C15 C16 1.374(14) .
C15 C18 1.452(13) .
C16 H16 0.9500 .
C16 C17 1.363(12) .
C17 H17 0.9500 .
C18 C23 1.433(14) .
C18 C19 1.416(14) .
C23 H23 0.9500 .
C23 C22 1.401(13) .
C22 C21 1.435(16) .
C22 C24A 1.36(2) .
C21 C21 1.403(19) 5_676
C21 C20 1.381(15) .
C20 C19 1.377(14) .
C20 C24 1.44(2) .
C19 H19 0.9500 .
C24 C24A 1.32(3) 5_676
C24 C25 1.62(3) .
C24A C24 1.32(3) 5_676
C24A C25A 1.55(3) .
C25 C26 1.39(2) .
C25 C27 1.50(4) .
C25A C26A 1.38(3) .
C25A C27A 1.50(4) .
C26 S1 1.62(3) 2_655
C26 C26 1.30(5) 2_655
C26A S1A 1.63(4) 2_656
C26A C26A 1.12(8) 2_656
C27 C27A 1.49(6) 6_575
C27 C28 1.42(3) .
C27A C27 1.49(6) 6_576
C27A C28A 1.42(3) .

loop_
_geom_torsion_atom_site_label_1
_geom_torsion_atom_site_label_2
_geom_torsion_atom_site_label_3
_geom_torsion_atom_site_label_4
_geom_torsion
_geom_torsion_site_symmetry_1
_geom_torsion_site_symmetry_4
Zn1 O1 C1 O2 6.3(7) . .
Zn1 O1 C1 C2 -177.5(4) . .
Zn1 O3 C7 O4 19.2(8) . .
Zn1 O3 C7 C8 -159.9(4) . .
Zn1 O5 C11 O6 -4.6(8) . .
Zn1 O5 C11 C12 171.5(4) . .
Zn1 N1 C13 C14 165.2(12) . .
Zn1 N1 C17 C16 -170.1(12) . .
Zn2 O2 C1 O1 -49.6(9) . .
Zn2 O2 C1 C2 134.2(5) . .
Zn2 O3 C7 O4 -94.2(7) . .
Zn2 O3 C7 C8 86.7(6) . .
Zn2 O6 C11 O5 -17.7(9) . .
Zn2 O6 C11 C12 166.3(4) . .
O1 C1 C2 C3 170.4(6) . .
O1 C1 C2 C5 -9.9(9) . .
O2 C1 C2 C3 -13.1(8) . .
O2 C1 C2 C5 166.7(6) . .
O3 C7 C8 C9 6.3(9) . .
O3 C7 C8 C10 -175.8(6) . .
O4 C7 C8 C9 -172.8(6) . .
O4 C7 C8 C10 5.1(10) . .
O5 C11 C12 C4 -170.7(5) . 6
O5 C11 C12 C6 9.1(8) . 6
O6 C11 C12 C4 5.8(8) . 6
O6 C11 C12 C6 -174.4(6) . 6
N1 C13 C14 C15 -2(3) . .
C1 C2 C3 C4 -179.3(6) . .
C1 C2 C5 C6 179.1(7) . .
C2 C3 C4 C12 0.0(10) . 6_556
C2 C5 C6 C12 0.3(12) . 6_556
C3 C2 C5 C6 -1.1(11) . .
C5 C2 C3 C4 1.0(10) . .
C7 C8 C9 C10 178.8(6) . 7_566
C7 C8 C10 C9 -178.9(6) . 7_566
C9 C8 C10 C9 -1.0(10) . 7_566
C10 C8 C9 C10 1.0(11) . 7_566
C13 N1 C17 C16 -1(2) . .
C13 C14 C15 C16 11(2) . .
C13 C14 C15 C18 -174.1(14) . .
C14 C15 C16 C17 -16(2) . .
C14 C15 C18 C23 176.0(15) . .
C14 C15 C18 C19 4(2) . .
C15 C16 C17 N1 11(3) . .
C15 C18 C23 C22 -175.7(13) . .
C15 C18 C19 C20 176.8(13) . .
C16 C15 C18 C23 -10(2) . .
C16 C15 C18 C19 178.5(14) . .
C17 N1 C13 C14 -3.9(19) . .
C18 C15 C16 C17 169.5(14) . .
C18 C23 C22 C21 4(2) . .
C18 C23 C22 C24A -179.1(15) . .
C23 C18 C19 C20 4(2) . .
C23 C22 C21 C21 175.2(15) . 5_676
C23 C22 C21 C20 -5(2) . .
C23 C22 C24A C24 -176.9(17) . 5_676
C23 C22 C24A C25A 0(3) . .
C22 C21 C20 C19 7(2) . .
C22 C21 C20 C24 176.2(14) . .
C22 C24A C25A C26A 75(3) . .
C22 C24A C25A C27A -98(5) . .
C21 C22 C24A C24 0(3) . 5_676
C21 C22 C24A C25A 176.6(17) . .
C21 C21 C20 C19 -174.0(16) 5_676 .
C21 C21 C20 C24 -4(2) 5_676 .
C21 C20 C19 C18 -6(2) . .
C21 C20 C24 C24A 6(3) . 5_676
C21 C20 C24 C25 -177.4(16) . .
C20 C24 C25 C26 -68(3) . .
C20 C24 C25 C27 106(3) . .
C19 C18 C23 C22 -3.4(19) . .
C19 C20 C24 C24A 176.0(18) . 5_676
C19 C20 C24 C25 -8(2) . .
C24 C20 C19 C18 -174.8(14) . .
C24 C24A C25A C26A -108(3) 5_676 .
C24 C24A C25A C27A 78(5) 5_676 .
C24 C25 C26 S1 -34(4) . 2_655
C24 C25 C26 S1 170.6(16) . .
C24 C25 C26 C26 -126(3) . 2_655
C24 C25 C27 C27A 30(5) . 6_575
C24 C25 C27 C28 -167(2) . .
C24A C22 C21 C21 -2(2) . 5_676
C24A C22 C21 C20 177.5(14) . .
C24A C24 C25 C26 109(3) 5_676 .
C24A C24 C25 C27 -77(4) 5_676 .
C24A C25A C26A S1A 16(5) . 2_656
C24A C25A C26A S1A -173(2) . .
C24A C25A C26A C26A 117(5) . 2_656
C24A C25A C27A C27 -33(6) . 6_576
C24A C25A C27A C28A 172(3) . .
C25 C27 C28 S1 -5(4) . .
C25A C27A C28A S1A 1(5) . .
C26 S1 C26 S1 -55(2) 2_655 2_655
C26 S1 C26 C25 106.4(18) 2_655 .
C26 S1 C28 C27 2(2) . .
C26 S1 C28 C27 -42(3) 2_655 .
C26 C25 C27 C27A -156(3) . 6_575
C26 C25 C27 C28 7(5) . .
C26A S1A C26A S1A 62(3) 2_656 2_656
C26A S1A C26A C25A -110(3) 2_656 .
C26A S1A C28A C27A 0(3) . .
C26A S1A C28A C27A 36(3) 2_656 .
C26A C25A C27A C27 154(3) . 6_576
C26A C25A C27A C28A -2(6) . .
C27 C25 C26 S1 -4(4) . .
C27 C25 C26 S1 151(3) . 2_655
C27 C25 C26 C26 59(4) . 2_655
C27 C27A C28A S1A -144(5) 6_576 .
C27A C25A C26A S1A -169(4) . 2_656
C27A C25A C26A S1A 2(5) . .
C27A C25A C26A C26A -68(6) . 2_656
C27A C27 C28 S1 149(5) 6_575 .
C28 S1 C26 S1 -160.3(18) . 2_655
C28 S1 C26 C25 1(2) . .
C28 S1 C26 C26 -105.0(16) . 2_655
C28A S1A C26A S1A 171(3) . 2_656
C28A S1A C26A C25A -1(3) . .
C28A S1A C26A C26A 109(2) . 2_656

loop_
_smtbx_masks_void_nr
_smtbx_masks_void_average_x
_smtbx_masks_void_average_y
_smtbx_masks_void_average_z
_smtbx_masks_void_volume
_smtbx_masks_void_count_electrons
1 0.000 -0.226 -0.580 1319.6 249.2
2 0.500 0.880 -0.441 1319.6 249.2
